data_7202868
loop_
_publ_author_name
'Barbaz\'an, Paula'
'Carballo, Rosa'
'V\'azquez-L\'opez, Ezequiel M.'

_publ_section_title
;
 Synthesis and structure of 2-acetylpyridine-salicyloylhydrazone and
 its copper(ii) and zinc(ii) complexes. The effect of the metal
 coordination on the weak intermolecular interactions
;
_journal_issue 8
_journal_name_full CrystEngComm
_journal_page_first 668
_journal_paper_doi 10.1039/b703442c
_journal_volume 9
_journal_year 2007
_chemical_formula_sum 'C14 H13 N3 O2'
_chemical_formula_weight 255.27
_chemical_name_systematic
;
?
;
_space_group_IT_number 61
_symmetry_cell_setting orthorhombic
_symmetry_space_group_name_Hall '-P 2ac 2ab'
_symmetry_space_group_name_H-M 'P b c a'
_atom_sites_solution_hydrogens geom
_atom_sites_solution_primary direct
_atom_sites_solution_secondary difmap
_audit_creation_method SHELXL-97
_cell_angle_alpha 90.00
_cell_angle_beta 90.00
_cell_angle_gamma 90.00
_cell_formula_units_Z 8
_cell_length_a 12.8373(14)
_cell_length_b 11.8355(13)
_cell_length_c 16.975(2)
_cell_measurement_temperature 293(2)
_cell_volume 2579.1(5)
_computing_cell_refinement 'Bruker SMART'
_computing_data_collection 'Bruker SMART'
_computing_data_reduction 'Bruker SHELXTL'
_computing_molecular_graphics 'Bruker SHELXTL'
_computing_publication_material 'Bruker SHELXTL'
_computing_structure_refinement 'SHELXL-97 (Sheldrick, 1997)'
_computing_structure_solution 'SHELXS-97 (Sheldrick, 1990)'
_diffrn_ambient_temperature 293(2)
_diffrn_measured_fraction_theta_full 0.967
_diffrn_measured_fraction_theta_max 0.967
_diffrn_measurement_device_type 'CCD area detector'
_diffrn_measurement_method 'phi and omega scans'
_diffrn_radiation_monochromator graphite
_diffrn_radiation_source 'fine-focus sealed tube'
_diffrn_radiation_type MoK\a
_diffrn_radiation_wavelength 0.71073
_diffrn_reflns_av_R_equivalents 0.1297
_diffrn_reflns_av_sigmaI/netI 0.2318
_diffrn_reflns_limit_h_max 11
_diffrn_reflns_limit_h_min -16
_diffrn_reflns_limit_k_max 15
_diffrn_reflns_limit_k_min -15
_diffrn_reflns_limit_l_max 22
_diffrn_reflns_limit_l_min -22
_diffrn_reflns_number 12238
_diffrn_reflns_theta_full 28.06
_diffrn_reflns_theta_max 28.06
_diffrn_reflns_theta_min 2.40
_exptl_absorpt_coefficient_mu 0.091
_exptl_absorpt_correction_T_max 1.000000
_exptl_absorpt_correction_T_min 0.498659
_exptl_absorpt_correction_type multi-scan
_exptl_crystal_colour colorless
_exptl_crystal_density_diffrn 1.315
_exptl_crystal_density_method 'not measured'
_exptl_crystal_description irregular
_exptl_crystal_F_000 1072
_exptl_crystal_size_max 0.43
_exptl_crystal_size_mid 0.21
_exptl_crystal_size_min 0.19
_refine_diff_density_max 0.154
_refine_diff_density_min -0.172
_refine_diff_density_rms 0.041
_refine_ls_extinction_method none
_refine_ls_goodness_of_fit_ref 0.799
_refine_ls_hydrogen_treatment constr
_refine_ls_matrix_type full
_refine_ls_number_parameters 172
_refine_ls_number_reflns 3032
_refine_ls_number_restraints 0
_refine_ls_restrained_S_all 0.799
_refine_ls_R_factor_all 0.2955
_refine_ls_R_factor_gt 0.0523
_refine_ls_shift/su_max 0.000
_refine_ls_shift/su_mean 0.000
_refine_ls_structure_factor_coef Fsqd
_refine_ls_weighting_details 'calc w=1/[\s^2^(Fo^2^)+(0.0449P)^2^+0.0000P] where P=(Fo^2^+2Fc^2^)/3'
_refine_ls_weighting_scheme calc
_refine_ls_wR_factor_gt 0.0918
_refine_ls_wR_factor_ref 0.1452
_reflns_number_gt 841
_reflns_number_total 3032
_reflns_threshold_expression >2sigma(I)
_cod_data_source_file b703442c.txt
_cod_data_source_block H2L
_cod_depositor_comments
;
The following automatic conversions were performed:
'_symmetry_cell_setting' value 'Orthorhombic' changed to 'orthorhombic'
according to '/home/saulius/struct/CIF-dictionaries/cif_core.dic'
dictionary named 'cif_core.dic' version 2.4.1 from 2010-06-29.

Automatic conversion script
Id: cif_fix_enum 1527 2010-12-29 10:47:43Z saulius 
;
_cod_original_sg_symbol_H-M Pbca
_cod_database_code 7202868

loop_
_symmetry_equiv_pos_as_xyz
'x, y, z'
'-x+1/2, -y, z+1/2'
'x+1/2, -y+1/2, -z'
'-x, y+1/2, -z+1/2'
'-x, -y, -z'
'x-1/2, y, -z-1/2'
'-x-1/2, y-1/2, z'
'x, -y-1/2, z-1/2'

loop_
_atom_site_label
_atom_site_type_symbol
_atom_site_fract_x
_atom_site_fract_y
_atom_site_fract_z
_atom_site_U_iso_or_equiv
_atom_site_adp_type
_atom_site_occupancy
_atom_site_symmetry_multiplicity
_atom_site_calc_flag
_atom_site_refinement_flags
_atom_site_disorder_assembly
_atom_site_disorder_group
O1 O 0.0195(2) 0.3149(2) 0.48689(16) 0.0976(10) Uani 1 1 d . . .
O2 O 0.33137(16) 0.23553(19) 0.47681(12) 0.0605(7) Uani 1 1 d . . .
H2 H 0.3912 0.2118 0.4804 0.073 Uiso 1 1 calc R . .
N1 N 0.17036(19) 0.3504(2) 0.42795(16) 0.0508(8) Uani 1 1 d . . .
H1 H 0.2353 0.3345 0.4226 0.061 Uiso 1 1 calc R . .
N2 N 0.1274(2) 0.4392(2) 0.38604(16) 0.0493(8) Uani 1 1 d . . .
N3 N 0.2082(2) 0.6628(3) 0.26408(17) 0.0564(8) Uani 1 1 d . . .
C1 C 0.1109(3) 0.2892(3) 0.4768(2) 0.0546(10) Uani 1 1 d . . .
C2 C 0.1596(3) 0.1915(3) 0.51762(19) 0.0467(9) Uani 1 1 d . . .
C3 C 0.2657(3) 0.1651(3) 0.51658(19) 0.0440(9) Uani 1 1 d . . .
C4 C 0.3027(3) 0.0707(3) 0.55475(19) 0.0508(10) Uani 1 1 d . . .
H4 H 0.3735 0.0542 0.5538 0.061 Uiso 1 1 calc R . .
C5 C 0.2353(3) 0.0010(3) 0.5942(2) 0.0671(11) Uani 1 1 d . . .
H5 H 0.2606 -0.0633 0.6193 0.081 Uiso 1 1 calc R . .
C6 C 0.1310(3) 0.0251(3) 0.5971(2) 0.0774(13) Uani 1 1 d . . .
H6 H 0.0856 -0.0218 0.6244 0.093 Uiso 1 1 calc R . .
C7 C 0.0945(3) 0.1194(3) 0.5591(2) 0.0704(12) Uani 1 1 d . . .
H7 H 0.0237 0.1354 0.5612 0.084 Uiso 1 1 calc R . .
C8 C 0.1924(3) 0.5040(3) 0.34980(19) 0.0430(9) Uani 1 1 d . . .
C9 C 0.1439(3) 0.5971(3) 0.30481(19) 0.0442(9) Uani 1 1 d . . .
C13 C 0.1666(4) 0.7462(3) 0.2214(2) 0.0704(12) Uani 1 1 d . . .
H13 H 0.2113 0.7924 0.1928 0.084 Uiso 1 1 calc R . .
C10 C 0.0371(3) 0.6150(3) 0.3048(2) 0.0627(11) Uani 1 1 d . . .
H10 H -0.0062 0.5691 0.3349 0.075 Uiso 1 1 calc R . .
C11 C -0.0049(3) 0.7014(4) 0.2601(2) 0.0729(12) Uani 1 1 d . . .
H11 H -0.0763 0.7144 0.2590 0.087 Uiso 1 1 calc R . .
C12 C 0.0624(4) 0.7674(3) 0.2172(2) 0.0741(13) Uani 1 1 d . . .
H12 H 0.0373 0.8257 0.1858 0.089 Uiso 1 1 calc R . .
C14 C 0.3086(3) 0.4934(3) 0.3520(2) 0.0654(11) Uani 1 1 d . . .
H14A H 0.3296 0.4622 0.4017 0.098 Uiso 1 1 calc R . .
H14B H 0.3396 0.5666 0.3453 0.098 Uiso 1 1 calc R . .
H14C H 0.3312 0.4444 0.3102 0.098 Uiso 1 1 calc R . .

loop_
_atom_site_aniso_label
_atom_site_aniso_U_11
_atom_site_aniso_U_22
_atom_site_aniso_U_33
_atom_site_aniso_U_23
_atom_site_aniso_U_13
_atom_site_aniso_U_12
O1 0.0400(16) 0.109(2) 0.144(3) 0.0630(19) 0.0274(17) 0.0124(14)
O2 0.0356(13) 0.0666(18) 0.0795(17) 0.0241(15) 0.0008(12) 0.0003(13)
N1 0.0319(16) 0.0543(19) 0.066(2) 0.0094(17) 0.0057(16) -0.0002(16)
N2 0.0461(19) 0.0489(19) 0.0528(19) 0.0063(16) -0.0051(16) 0.0040(16)
N3 0.063(2) 0.051(2) 0.055(2) 0.0084(18) 0.0035(17) -0.0014(18)
C1 0.036(2) 0.062(3) 0.067(3) 0.006(2) 0.007(2) -0.009(2)
C2 0.042(2) 0.044(2) 0.054(2) 0.0097(19) 0.0018(19) -0.0007(19)
C3 0.046(2) 0.043(2) 0.043(2) 0.004(2) -0.0001(19) -0.0022(19)
C4 0.050(2) 0.048(2) 0.054(2) 0.003(2) -0.006(2) 0.003(2)
C5 0.075(3) 0.053(3) 0.074(3) 0.013(2) 0.004(3) 0.001(2)
C6 0.068(3) 0.074(3) 0.091(3) 0.035(3) 0.022(3) -0.006(2)
C7 0.052(3) 0.071(3) 0.088(3) 0.024(3) 0.018(2) -0.004(2)
C8 0.040(2) 0.047(2) 0.042(2) -0.0028(19) 0.0014(18) -0.003(2)
C9 0.050(2) 0.046(2) 0.036(2) -0.0028(19) -0.0030(18) 0.004(2)
C13 0.087(3) 0.058(3) 0.066(3) 0.014(2) 0.001(2) 0.002(3)
C10 0.054(3) 0.063(3) 0.071(3) 0.004(2) -0.002(2) 0.006(2)
C11 0.060(3) 0.077(3) 0.081(3) 0.004(3) -0.018(2) 0.014(3)
C12 0.088(3) 0.061(3) 0.074(3) 0.007(2) -0.021(3) 0.010(3)
C14 0.051(3) 0.070(3) 0.075(3) 0.011(2) 0.006(2) 0.001(2)

loop_
_atom_type_symbol
_atom_type_description
_atom_type_scat_dispersion_real
_atom_type_scat_dispersion_imag
_atom_type_scat_source
C C 0.0033 0.0016 'International Tables Vol C Tables 4.2.6.8 and 6.1.1.4'
H H 0.0000 0.0000 'International Tables Vol C Tables 4.2.6.8 and 6.1.1.4'
N N 0.0061 0.0033 'International Tables Vol C Tables 4.2.6.8 and 6.1.1.4'
O O 0.0106 0.0060 'International Tables Vol C Tables 4.2.6.8 and 6.1.1.4'

loop_
_geom_angle_atom_site_label_1
_geom_angle_atom_site_label_2
_geom_angle_atom_site_label_3
_geom_angle
_geom_angle_site_symmetry_1
_geom_angle_site_symmetry_3
_geom_angle_publ_flag
C1 N1 N2 120.1(3) . . ?
C8 N2 N1 116.0(3) . . ?
C9 N3 C13 117.8(3) . . ?
O1 C1 N1 119.9(3) . . ?
O1 C1 C2 122.1(3) . . ?
N1 C1 C2 118.0(3) . . ?
C7 C2 C3 117.1(3) . . ?
C7 C2 C1 117.6(3) . . ?
C3 C2 C1 125.3(3) . . ?
O2 C3 C4 121.0(3) . . ?
O2 C3 C2 118.1(3) . . ?
C4 C3 C2 120.8(3) . . ?
C5 C4 C3 120.1(3) . . ?
C4 C5 C6 120.6(4) . . ?
C7 C6 C5 119.2(4) . . ?
C6 C7 C2 122.3(4) . . ?
N2 C8 C9 114.6(3) . . ?
N2 C8 C14 125.6(3) . . ?
C9 C8 C14 119.7(3) . . ?
N3 C9 C10 121.6(3) . . ?
N3 C9 C8 116.3(3) . . ?
C10 C9 C8 122.1(4) . . ?
N3 C13 C12 123.9(4) . . ?
C11 C10 C9 119.8(4) . . ?
C12 C11 C10 117.8(4) . . ?
C13 C12 C11 119.0(4) . . ?

loop_
_geom_bond_atom_site_label_1
_geom_bond_atom_site_label_2
_geom_bond_distance
_geom_bond_site_symmetry_2
_geom_bond_publ_flag
O1 C1 1.225(3) . ?
O2 C3 1.364(3) . ?
N1 C1 1.339(4) . ?
N1 N2 1.384(3) . ?
N2 C8 1.290(4) . ?
N3 C9 1.329(4) . ?
N3 C13 1.336(4) . ?
C1 C2 1.485(4) . ?
C2 C7 1.387(4) . ?
C2 C3 1.397(4) . ?
C3 C4 1.376(4) . ?
C4 C5 1.370(4) . ?
C5 C6 1.369(4) . ?
C6 C7 1.371(4) . ?
C8 C9 1.478(4) . ?
C8 C14 1.497(4) . ?
C9 C10 1.388(4) . ?
C13 C12 1.362(5) . ?
C10 C11 1.382(4) . ?
C11 C12 1.373(5) . ?

loop_
_geom_hbond_atom_site_label_D
_geom_hbond_atom_site_label_H
_geom_hbond_atom_site_label_A
_geom_hbond_distance_DH
_geom_hbond_distance_HA
_geom_hbond_distance_DA
_geom_hbond_angle_DHA
_geom_hbond_site_symmetry_A
N1 H1 O2 0.86 1.93 2.609(3) 134.5 .
O2 H2 O1 0.82 1.77 2.563(3) 163.2 3_556

loop_
_cod_related_entry_id
_cod_related_entry_database
_cod_related_entry_code
1 ChemSpider 7839445
